data_7220574
loop_
_publ_author_name
'Bera, Santu'
'Ambast, Deepak K. S.'
'Pal, Bipul'
'Haldar, Debasish'

_publ_section_title
;
 Assembly, growth and nonlinear thermo-optical properties of
 nitropeptides.
;
_journal_issue 26
_journal_name_full 'Physical chemistry chemical physics : PCCP'
_journal_page_first 16983
_journal_page_last 16990
_journal_paper_doi 10.1039/c5cp02218e
_journal_volume 17
_journal_year 2015
_chemical_absolute_configuration syn
_chemical_formula_moiety 'C13 H13 N3 O9'
_chemical_formula_sum 'C13 H13 N3 O9'
_chemical_formula_weight 355.26
_chemical_name_systematic
; 
 ? 
;
_space_group_IT_number 19
_symmetry_cell_setting orthorhombic
_symmetry_space_group_name_Hall 'P 2ac 2ab'
_symmetry_space_group_name_H-M 'P 21 21 21'
_atom_sites_solution_hydrogens geom
_atom_sites_solution_primary direct
_atom_sites_solution_secondary difmap
_audit_creation_method SHELXL-97
_audit_update_record
;
2014-07-09 deposited with the CCDC.
2015-05-27 downloaded from the CCDC.
;
_cell_angle_alpha 90.00
_cell_angle_beta 90.00
_cell_angle_gamma 90.00
_cell_formula_units_Z 4
_cell_length_a 4.895(2)
_cell_length_b 12.127(12)
_cell_length_c 27.29(1)
_cell_measurement_reflns_used 1120
_cell_measurement_temperature 100(2)
_cell_measurement_theta_max 17.95
_cell_measurement_theta_min 2.80
_cell_volume 1620.0(18)
_computing_cell_refinement 'Bruker SAINT'
_computing_data_collection 'Bruker APEX2'
_computing_data_reduction 'Bruker SAINT'
_computing_molecular_graphics 'Bruker SHELXTL'
_computing_publication_material 'Bruker SHELXTL'
_computing_structure_refinement 'SHELXL-97 (Sheldrick, 2008)'
_computing_structure_solution 'SHELXS-97 (Sheldrick, 2008)'
_diffrn_ambient_temperature 100(2)
_diffrn_measured_fraction_theta_full 0.999
_diffrn_measured_fraction_theta_max 0.999
_diffrn_measurement_device_type 'Bruker APEX-II CCD'
_diffrn_measurement_method '\f and \w scans'
_diffrn_radiation_monochromator graphite
_diffrn_radiation_source 'fine-focus sealed tube'
_diffrn_radiation_type MoK\a
_diffrn_radiation_wavelength 0.71073
_diffrn_reflns_av_R_equivalents 0.0753
_diffrn_reflns_av_sigmaI/netI 0.0770
_diffrn_reflns_limit_h_max 2
_diffrn_reflns_limit_h_min -6
_diffrn_reflns_limit_k_max 15
_diffrn_reflns_limit_k_min -15
_diffrn_reflns_limit_l_max 34
_diffrn_reflns_limit_l_min -26
_diffrn_reflns_number 14108
_diffrn_reflns_theta_full 25.00
_diffrn_reflns_theta_max 27.00
_diffrn_reflns_theta_min 1.84
_exptl_absorpt_coefficient_mu 0.126
_exptl_absorpt_correction_T_max 0.976
_exptl_absorpt_correction_T_min 0.968
_exptl_absorpt_correction_type multi-scan
_exptl_absorpt_process_details '(SADABS; BRUKER, 2008)'
_exptl_crystal_colour colourless
_exptl_crystal_density_diffrn 1.457
_exptl_crystal_density_meas 1.457
_exptl_crystal_density_method 'not measured'
_exptl_crystal_description needle
_exptl_crystal_F_000 736
_exptl_crystal_size_max 0.425
_exptl_crystal_size_mid 0.213
_exptl_crystal_size_min 0.195
_refine_diff_density_max 0.186
_refine_diff_density_min -0.222
_refine_diff_density_rms 0.047
_refine_ls_abs_structure_details 'Flack H D (1983), Acta Cryst. A39, 876-881'
_refine_ls_abs_structure_Flack 0.001(3)
_refine_ls_extinction_coef 0.0019(6)
_refine_ls_extinction_expression Fc^*^=kFc[1+0.001xFc^2^\l^3^/sin(2\q)]^-1/4^
_refine_ls_extinction_method SHELXL
_refine_ls_goodness_of_fit_ref 1.167
_refine_ls_hydrogen_treatment constr
_refine_ls_matrix_type full
_refine_ls_number_parameters 229
_refine_ls_number_reflns 3345
_refine_ls_number_restraints 0
_refine_ls_restrained_S_all 1.167
_refine_ls_R_factor_all 0.1727
_refine_ls_R_factor_gt 0.0807
_refine_ls_shift/su_max 0.000
_refine_ls_shift/su_mean 0.000
_refine_ls_structure_factor_coef Fsqd
_refine_ls_weighting_details 'calc w=1/[\s^2^(Fo^2^)+(0.0000P)^2^+1.8251P] where P=(Fo^2^+2Fc^2^)/3'
_refine_ls_weighting_scheme calc
_refine_ls_wR_factor_gt 0.0986
_refine_ls_wR_factor_ref 0.1295
_reflns_number_gt 1799
_reflns_number_total 3538
_reflns_threshold_expression >2sigma(I)
_cod_data_source_file c5cp02218e2.cif
_cod_data_source_block asp1
_cod_depositor_comments
;
The following automatic conversions were performed:

'_symmetry_cell_setting' value 'Orthorhombic' changed to
'orthorhombic' according to
/usr/data/users/saulius/crontab/automatic-downloads/rss-feeds/RSC/lib/dictionaries/cif_core.dic
dictionary named 'cif_core.dic' version 2.4.2 from 2011-04-26.

Automatic conversion script
Id: cif_fix_values 3271 2015-04-21 07:52:19Z andrius 

 Adding full bibliography for 7220573--7220575.cif.
;
_cod_original_sg_symbol_H-M 'P2(1)2(1)2(1) '
_cod_database_code 7220574
_exptl_crystal_f_000' 736.50

loop_
_symmetry_equiv_pos_as_xyz
'x, y, z'
'x+1/2, -y+1/2, -z'
'-x, y+1/2, -z+1/2'
'-x+1/2, -y, z+1/2'

loop_
_atom_site_label
_atom_site_type_symbol
_atom_site_fract_x
_atom_site_fract_y
_atom_site_fract_z
_atom_site_U_iso_or_equiv
_atom_site_adp_type
_atom_site_occupancy
_atom_site_symmetry_multiplicity
_atom_site_calc_flag
_atom_site_refinement_flags
O1 O 0.7017(11) 0.2364(4) 0.39496(14) 0.0976(17) Uani 1 1 d .
O2 O 0.3441(11) 0.3479(4) 0.06004(15) 0.0938(16) Uani 1 1 d .
O3 O 0.3608(11) 0.1374(4) 0.36920(15) 0.1007(18) Uani 1 1 d .
O4 O 1.2634(8) 0.4380(3) 0.27448(14) 0.0644(11) Uani 1 1 d .
O5 O 1.0808(10) 0.4640(4) 0.20325(15) 0.0928(16) Uani 1 1 d .
O6 O 0.1867(8) 0.0984(3) 0.18988(13) 0.0619(11) Uani 1 1 d .
O7 O 0.0236(10) 0.2448(4) 0.09463(18) 0.0966(16) Uani 1 1 d .
O8 O 0.5675(10) -0.0608(3) 0.03899(13) 0.0797(13) Uani 1 1 d .
O9 O 0.8204(10) -0.0578(4) 0.10712(16) 0.0931(16) Uani 1 1 d .
N1 N 0.5575(13) 0.1980(4) 0.36218(17) 0.0691(15) Uani 1 1 d .
N2 N 0.5597(9) 0.1265(3) 0.14145(13) 0.0486(12) Uani 1 1 d .
H2 H 0.7216 0.1538 0.1400 0.058 Uiso 1 1 calc R
N3 N 1.0909(10) 0.4187(4) 0.24330(18) 0.0556(12) Uani 1 1 d .
C1 C 0.6311(10) 0.2270(4) 0.31032(17) 0.0451(13) Uani 1 1 d .
C2 C 0.4943(10) 0.1730(4) 0.27275(18) 0.0488(14) Uani 1 1 d .
H2A H 0.3605 0.1209 0.2797 0.059 Uiso 1 1 calc R
C3 C 0.5610(10) 0.1984(4) 0.22427(17) 0.0397(11) Uani 1 1 d .
C4 C 0.4183(11) 0.1354(4) 0.18368(18) 0.0464(13) Uani 1 1 d .
C5 C 0.4486(11) 0.0725(4) 0.09808(16) 0.0501(14) Uani 1 1 d .
H5 H 0.2694 0.0419 0.1065 0.060 Uiso 1 1 calc R
C6 C 0.4099(12) 0.1567(5) 0.05594(19) 0.0637(16) Uani 1 1 d .
H6A H 0.5870 0.1834 0.0453 0.076 Uiso 1 1 calc R
H6B H 0.3231 0.1206 0.0283 0.076 Uiso 1 1 calc R
C7 C 0.2369(15) 0.2525(5) 0.0724(2) 0.0670(17) Uani 1 1 d .
C8 C 0.188(2) 0.4450(5) 0.0768(3) 0.142(4) Uani 1 1 d .
H8A H -0.0008 0.4359 0.0685 0.213 Uiso 1 1 calc R
H8B H 0.2583 0.5100 0.0610 0.213 Uiso 1 1 calc R
H8C H 0.2067 0.4524 0.1116 0.213 Uiso 1 1 calc R
C9 C 0.7542(10) 0.2818(4) 0.21499(17) 0.0426(12) Uani 1 1 d .
H9 H 0.7948 0.3026 0.1830 0.051 Uiso 1 1 calc R
C10 C 0.8831(11) 0.3326(4) 0.25428(19) 0.0459(13) Uani 1 1 d .
C11 C 0.8280(11) 0.3073(4) 0.30226(19) 0.0499(14) Uani 1 1 d .
H11 H 0.9177 0.3421 0.3280 0.060 Uiso 1 1 calc R
C12 C 0.6355(13) -0.0227(5) 0.0827(2) 0.0554(16) Uani 1 1 d .
C13 C 0.7485(17) -0.1512(5) 0.0220(2) 0.105(3) Uani 1 1 d .
H13A H 0.9357 -0.1285 0.0247 0.158 Uiso 1 1 calc R
H13B H 0.7079 -0.1682 -0.0116 0.158 Uiso 1 1 calc R
H13C H 0.7188 -0.2155 0.0419 0.158 Uiso 1 1 calc R

loop_
_atom_site_aniso_label
_atom_site_aniso_U_11
_atom_site_aniso_U_22
_atom_site_aniso_U_33
_atom_site_aniso_U_23
_atom_site_aniso_U_13
_atom_site_aniso_U_12
O1 0.117(4) 0.131(4) 0.045(2) 0.000(3) -0.014(3) -0.023(4)
O2 0.134(5) 0.071(3) 0.076(3) 0.011(2) 0.002(3) -0.021(3)
O3 0.120(5) 0.122(4) 0.061(3) 0.013(3) 0.008(3) -0.045(4)
O4 0.052(2) 0.056(2) 0.085(3) -0.010(2) -0.011(2) -0.002(2)
O5 0.119(4) 0.094(3) 0.065(3) 0.005(3) -0.010(3) -0.051(3)
O6 0.043(2) 0.085(3) 0.057(2) -0.015(2) 0.0097(19) -0.016(2)
O7 0.078(3) 0.085(3) 0.127(4) 0.019(3) 0.024(3) 0.012(3)
O8 0.102(3) 0.084(3) 0.052(2) -0.016(2) -0.003(3) 0.006(3)
O9 0.105(4) 0.088(3) 0.087(3) -0.027(3) -0.029(3) 0.024(3)
N1 0.085(4) 0.077(4) 0.045(3) 0.005(3) 0.003(3) 0.004(4)
N2 0.045(3) 0.059(3) 0.043(2) -0.009(2) 0.004(2) -0.016(3)
N3 0.054(3) 0.053(3) 0.059(3) -0.010(2) 0.004(3) -0.004(3)
C1 0.051(3) 0.042(3) 0.042(3) 0.000(2) -0.001(3) 0.009(3)
C2 0.046(3) 0.043(3) 0.058(3) -0.006(3) 0.002(3) 0.001(3)
C3 0.039(3) 0.040(3) 0.040(3) -0.003(2) -0.001(3) 0.004(3)
C4 0.039(3) 0.054(3) 0.046(3) -0.003(3) 0.000(3) 0.000(3)
C5 0.046(3) 0.064(4) 0.041(3) -0.005(3) -0.003(3) -0.010(3)
C6 0.060(4) 0.082(4) 0.048(3) 0.000(3) 0.000(3) -0.001(4)
C7 0.076(5) 0.075(5) 0.050(4) 0.013(3) -0.012(4) -0.007(5)
C8 0.258(13) 0.062(5) 0.105(6) -0.004(4) 0.015(7) 0.000(8)
C9 0.045(3) 0.045(3) 0.038(3) 0.000(2) 0.002(3) 0.002(3)
C10 0.042(3) 0.044(3) 0.052(3) -0.002(3) -0.001(3) 0.001(3)
C11 0.052(3) 0.051(3) 0.046(3) -0.010(3) -0.005(3) 0.008(3)
C12 0.066(4) 0.055(4) 0.045(3) -0.009(3) -0.008(3) -0.008(3)
C13 0.153(8) 0.076(4) 0.088(5) -0.024(4) 0.031(6) 0.016(6)

loop_
_atom_type_symbol
_atom_type_description
_atom_type_scat_dispersion_real
_atom_type_scat_dispersion_imag
_atom_type_scat_source
C C 0.0033 0.0016 'International Tables Vol C Tables 4.2.6.8 and 6.1.1.4'
H H 0.0000 0.0000 'International Tables Vol C Tables 4.2.6.8 and 6.1.1.4'
N N 0.0061 0.0033 'International Tables Vol C Tables 4.2.6.8 and 6.1.1.4'
O O 0.0106 0.0060 'International Tables Vol C Tables 4.2.6.8 and 6.1.1.4'

loop_
_geom_angle_atom_site_label_1
_geom_angle_atom_site_label_2
_geom_angle_atom_site_label_3
_geom_angle
C7 O2 C8 114.7(6)
C12 O8 C13 112.9(5)
O3 N1 O1 124.3(5)
O3 N1 C1 118.4(5)
O1 N1 C1 117.4(5)
C4 N2 C5 122.5(4)
C4 N2 H2 118.7
C5 N2 H2 118.7
O4 N3 O5 124.3(5)
O4 N3 C10 117.8(5)
O5 N3 C10 117.8(5)
C11 C1 C2 123.3(5)
C11 C1 N1 118.7(5)
C2 C1 N1 118.1(5)
C1 C2 C3 118.9(5)
C1 C2 H2A 120.6
C3 C2 H2A 120.6
C2 C3 C9 119.1(4)
C2 C3 C4 118.2(4)
C9 C3 C4 122.7(4)
O6 C4 N2 124.1(5)
O6 C4 C3 120.5(5)
N2 C4 C3 115.3(4)
N2 C5 C12 109.8(4)
N2 C5 C6 110.6(4)
C12 C5 C6 111.5(4)
N2 C5 H5 108.3
C12 C5 H5 108.3
C6 C5 H5 108.3
C7 C6 C5 110.9(5)
C7 C6 H6A 109.5
C5 C6 H6A 109.5
C7 C6 H6B 109.5
C5 C6 H6B 109.5
H6A C6 H6B 108.1
O7 C7 O2 122.7(7)
O7 C7 C6 125.0(6)
O2 C7 C6 112.2(6)
O2 C8 H8A 109.5
O2 C8 H8B 109.5
H8A C8 H8B 109.5
O2 C8 H8C 109.5
H8A C8 H8C 109.5
H8B C8 H8C 109.5
C10 C9 C3 119.0(4)
C10 C9 H9 120.5
C3 C9 H9 120.5
C11 C10 C9 123.3(5)
C11 C10 N3 118.9(5)
C9 C10 N3 117.8(5)
C10 C11 C1 116.4(5)
C10 C11 H11 121.8
C1 C11 H11 121.8
O9 C12 O8 124.5(6)
O9 C12 C5 124.4(5)
O8 C12 C5 111.1(5)
O8 C13 H13A 109.5
O8 C13 H13B 109.5
H13A C13 H13B 109.5
O8 C13 H13C 109.5
H13A C13 H13C 109.5
H13B C13 H13C 109.5

loop_
_geom_bond_atom_site_label_1
_geom_bond_atom_site_label_2
_geom_bond_distance
O1 N1 1.231(6)
O2 C7 1.314(7)
O2 C8 1.475(8)
O3 N1 1.227(6)
O4 N3 1.221(5)
O5 N3 1.224(5)
O6 C4 1.231(6)
O7 C7 1.212(7)
O8 C12 1.322(6)
O8 C13 1.484(7)
O9 C12 1.202(7)
N1 C1 1.502(6)
N2 C4 1.349(6)
N2 C5 1.458(6)
N2 H2 0.8600
N3 C10 1.488(6)
C1 C11 1.388(7)
C1 C2 1.389(6)
C2 C3 1.397(6)
C2 H2A 0.9300
C3 C9 1.408(6)
C3 C4 1.516(7)
C5 C12 1.531(7)
C5 C6 1.550(7)
C5 H5 0.9800
C6 C7 1.506(8)
C6 H6A 0.9700
C6 H6B 0.9700
C8 H8A 0.9600
C8 H8B 0.9600
C8 H8C 0.9600
C9 C10 1.388(6)
C9 H9 0.9300
C10 C11 1.372(6)
C11 H11 0.9300
C13 H13A 0.9600
C13 H13B 0.9600
C13 H13C 0.9600
